data_4029544
loop_
_publ_author_name
'Yang, Xiaobing'
'Huang, Shaohua'
'Jia, Zhenshan'
'Xiao, Zuo'
'Jiang, Zhongping'
'Zhang, Qianyan'
'Gan, Liangbing'
'Zheng, Bo'
'Yuan, Gu'
'Zhang, Shiwei'

_publ_section_title
;
 Reactivity of fullerene epoxide: preparation of fullerene-fused thiirane,
 tetrahydrothiazolidin-2-one, and 1,3-dioxolane.
;
_journal_issue 7
_journal_name_full 'The Journal of organic chemistry'
_journal_page_first 2518
_journal_page_last 2526
_journal_paper_doi 10.1021/jo7023587
_journal_volume 73
_journal_year 2008
_chemical_formula_sum 'C86 H48 Cl4 O11'
_chemical_formula_weight 1399.04
_chemical_name_systematic
; 
 ? 
;
_space_group_IT_number 14
_symmetry_cell_setting monoclinic
_symmetry_space_group_name_Hall '-P 2ybc'
_symmetry_space_group_name_H-M 'P 1 21/c 1'
_atom_sites_solution_hydrogens geom
_atom_sites_solution_primary direct
_atom_sites_solution_secondary difmap
_audit_creation_method SHELXL-97
_cell_angle_alpha 90.00
_cell_angle_beta 93.55(3)
_cell_angle_gamma 90.00
_cell_formula_units_Z 4
_cell_length_a 23.525(5)
_cell_length_b 14.298(3)
_cell_length_c 18.395(4)
_cell_measurement_reflns_used 20970
_cell_measurement_temperature 143(2)
_cell_measurement_theta_max 25.03
_cell_measurement_theta_min 1.97
_cell_volume 6175(2)
_computing_cell_refinement Rapid-AUTO
_computing_data_collection 'Rapid-AUTO (Rigaku,2000)'
_computing_data_reduction 'CrystalStructure (Rigaku/MSC,2000)'
_computing_molecular_graphics 'Siemens SHELXTL V4.2,(Sheldrick,1990)'
_computing_publication_material SHELXL-97,(Sheldrick,1997)
_computing_structure_refinement SHELXL-97,(Sheldrick,1997)
_computing_structure_solution SHELXS-97,(Sheldrick,1997)
_diffrn_ambient_temperature 293(2)
_diffrn_detector_area_resol_mean 10.00
_diffrn_measured_fraction_theta_full 0.921
_diffrn_measured_fraction_theta_max 0.921
_diffrn_measurement_device_type 'Rigaku RAXIS RAPID IP'
_diffrn_measurement_method \W
_diffrn_radiation_monochromator graphite
_diffrn_radiation_source 'fine-focus sealed tube'
_diffrn_radiation_type MoK\a
_diffrn_radiation_wavelength 0.71073
_diffrn_reflns_av_R_equivalents 0.0543
_diffrn_reflns_av_sigmaI/netI 0.2109
_diffrn_reflns_limit_h_max 27
_diffrn_reflns_limit_h_min -27
_diffrn_reflns_limit_k_max 17
_diffrn_reflns_limit_k_min -17
_diffrn_reflns_limit_l_max 21
_diffrn_reflns_limit_l_min -21
_diffrn_reflns_number 20970
_diffrn_reflns_theta_full 25.03
_diffrn_reflns_theta_max 25.03
_diffrn_reflns_theta_min 1.97
_diffrn_standards_decay_% 0
_diffrn_standards_interval_count 0
_diffrn_standards_interval_time 0
_diffrn_standards_number 0
_exptl_absorpt_coefficient_mu 0.265
_exptl_absorpt_correction_T_max 0.974
_exptl_absorpt_correction_T_min 0.899
_exptl_absorpt_correction_type empirical
_exptl_absorpt_process_details
; 
                                  HIGASHI, T. (1995). Abscor-Empirical
                                  Absorption Correction based on Fourier
                                  Series Approximation.
                                  Rigaku Corporation,Tokyo,Japan.
;
_exptl_crystal_colour red
_exptl_crystal_density_diffrn 1.505
_exptl_crystal_density_method 'not measured'
_exptl_crystal_description block
_exptl_crystal_F_000 2880
_exptl_crystal_size_max 0.40
_exptl_crystal_size_mid 0.30
_exptl_crystal_size_min 0.10
_refine_diff_density_max 0.757
_refine_diff_density_min -0.681
_refine_diff_density_rms 0.072
_refine_ls_extinction_method none
_refine_ls_goodness_of_fit_ref 0.986
_refine_ls_hydrogen_treatment constr
_refine_ls_matrix_type full
_refine_ls_number_parameters 904
_refine_ls_number_reflns 10039
_refine_ls_number_restraints 1
_refine_ls_restrained_S_all 0.986
_refine_ls_R_factor_all 0.2033
_refine_ls_R_factor_gt 0.0731
_refine_ls_shift/su_max 0.000
_refine_ls_shift/su_mean 0.000
_refine_ls_structure_factor_coef Fsqd
_refine_ls_weighting_details 'calc w=1/[\s^2^(Fo^2^)+(0.0400P)^2^+0.0000P] where P=(Fo^2^+2Fc^2^)/3'
_refine_ls_weighting_scheme calc
_refine_ls_wR_factor_gt 0.1278
_refine_ls_wR_factor_ref 0.1511
_reflns_number_gt 3714
_reflns_number_total 10039
_reflns_threshold_expression >2sigma(I)
_cod_data_source_file jo7023587-file003.cif
_cod_data_source_block a
_cod_original_cell_volume 6176(2)
_cod_original_sg_symbol_H-M P2(1)/c
_cod_database_code 4029544

loop_
_symmetry_equiv_pos_as_xyz
'x, y, z'
'-x, y+1/2, -z+1/2'
'-x, -y, -z'
'x, -y-1/2, z-1/2'

loop_
_atom_site_label
_atom_site_type_symbol
_atom_site_fract_x
_atom_site_fract_y
_atom_site_fract_z
_atom_site_U_iso_or_equiv
_atom_site_adp_type
_atom_site_occupancy
_atom_site_symmetry_multiplicity
_atom_site_calc_flag
_atom_site_refinement_flags
Cl1 Cl 0.43295(9) 0.17103(16) 0.12966(12) 0.0815(7) Uani 1 1 d .
Cl2 Cl 0.32754(10) 0.06608(17) 0.13232(14) 0.0959(8) Uani 1 1 d .
Cl3 Cl 0.43736(12) 0.61217(18) 0.17809(19) 0.1282(11) Uani 1 1 d .
Cl4 Cl 0.38708(9) 0.78870(17) 0.21275(14) 0.0936(8) Uani 1 1 d .
O1 O 0.15075(18) 0.5050(3) 0.0619(2) 0.0430(12) Uani 1 1 d .
O2 O 0.14537(17) 0.6056(3) 0.0612(2) 0.0398(11) Uani 1 1 d .
O3 O 0.13186(15) 0.7179(2) 0.2248(2) 0.0266(10) Uani 1 1 d .
O4 O 0.17632(16) 0.7718(2) 0.2683(2) 0.0295(10) Uani 1 1 d .
O5 O 0.26028(16) 0.6799(2) 0.3926(2) 0.0346(11) Uani 1 1 d .
O6 O 0.31949(16) 0.6643(3) 0.3778(2) 0.0385(11) Uani 1 1 d .
O7 O 0.36253(14) 0.4504(2) 0.3287(2) 0.0307(10) Uani 1 1 d .
O8 O 0.39269(15) 0.3940(3) 0.3887(2) 0.0372(11) Uani 1 1 d .
O9 O 0.29323(14) 0.4958(2) 0.15099(19) 0.0210(9) Uani 1 1 d .
O10 O 0.28974(15) 0.3410(2) 0.1283(2) 0.0278(10) Uani 1 1 d .
O11 O 0.4458(3) 0.4579(4) -0.1221(3) 0.101(2) Uani 1 1 d .
C1 C 0.0398(2) 0.2999(4) 0.4495(3) 0.0305(15) Uani 1 1 d .
C2 C 0.0881(3) 0.2422(4) 0.4722(3) 0.0298(15) Uani 1 1 d .
C3 C 0.0939(3) 0.1716(4) 0.4162(3) 0.0317(16) Uani 1 1 d .
C4 C 0.0485(2) 0.1871(4) 0.3593(3) 0.0280(15) Uani 1 1 d .
C5 C 0.0156(2) 0.2670(4) 0.3821(3) 0.0309(16) Uani 1 1 d .
C6 C -0.0047(2) 0.3314(4) 0.3284(3) 0.0303(15) Uani 1 1 d .
C7 C -0.0029(2) 0.4293(4) 0.3424(3) 0.0265(14) Uani 1 1 d .
C8 C 0.0205(2) 0.4637(4) 0.4099(3) 0.0270(15) Uani 1 1 d .
C9 C 0.0427(2) 0.3969(4) 0.4654(3) 0.0290(15) Uani 1 1 d .
C10 C 0.0920(2) 0.4366(4) 0.5006(3) 0.0274(15) Uani 1 1 d .
C11 C 0.1386(2) 0.3812(4) 0.5222(3) 0.0275(15) Uani 1 1 d .
C12 C 0.1373(3) 0.2816(4) 0.5071(3) 0.0293(15) Uani 1 1 d .
C13 C 0.1929(3) 0.2528(4) 0.4871(3) 0.0316(16) Uani 1 1 d .
C14 C 0.1980(2) 0.1849(4) 0.4339(3) 0.0258(15) Uani 1 1 d .
C15 C 0.1483(3) 0.1455(4) 0.3971(3) 0.0313(16) Uani 1 1 d .
C16 C 0.1589(3) 0.1309(4) 0.3205(3) 0.0306(16) Uani 1 1 d .
C17 C 0.1152(3) 0.1458(4) 0.2670(3) 0.0281(15) Uani 1 1 d .
C18 C 0.0595(2) 0.1741(4) 0.2857(3) 0.0293(15) Uani 1 1 d .
C19 C 0.0373(2) 0.2413(4) 0.2313(3) 0.0319(16) Uani 1 1 d .
C20 C 0.0058(2) 0.3164(4) 0.2527(3) 0.0257(14) Uani 1 1 d .
C21 C 0.0141(2) 0.4074(4) 0.2198(3) 0.0270(15) Uani 1 1 d .
C22 C 0.0090(2) 0.4773(4) 0.2767(3) 0.0292(16) Uani 1 1 d .
C23 C 0.0446(2) 0.5546(4) 0.2788(3) 0.0260(15) Uani 1 1 d .
C24 C 0.0705(2) 0.5886(4) 0.3489(3) 0.0226(14) Uani 1 1 d .
C25 C 0.0577(2) 0.5433(4) 0.4130(3) 0.0244(14) Uani 1 1 d .
C26 C 0.1022(3) 0.5272(4) 0.4685(3) 0.0288(15) Uani 1 1 d .
C27 C 0.1574(2) 0.5551(4) 0.4564(3) 0.0231(14) Uani 1 1 d .
C28 C 0.2049(2) 0.4993(4) 0.4798(3) 0.0240(14) Uani 1 1 d .
C29 C 0.1961(2) 0.4114(4) 0.5122(3) 0.0243(14) Uani 1 1 d .
C30 C 0.2294(2) 0.3352(4) 0.4902(3) 0.0310(15) Uani 1 1 d .
C31 C 0.2697(2) 0.3471(4) 0.4399(3) 0.0271(15) Uani 1 1 d .
C32 C 0.2747(2) 0.2767(4) 0.3826(3) 0.0278(15) Uani 1 1 d .
C33 C 0.2405(2) 0.1994(4) 0.3812(3) 0.0288(15) Uani 1 1 d .
C34 C 0.2160(2) 0.1646(4) 0.3110(3) 0.0270(15) Uani 1 1 d .
C35 C 0.2271(2) 0.2130(4) 0.2487(3) 0.0241(14) Uani 1 1 d .
C36 C 0.1824(2) 0.2281(4) 0.1927(3) 0.0250(15) Uani 1 1 d .
C37 C 0.1282(2) 0.1949(4) 0.2006(3) 0.0263(15) Uani 1 1 d .
C38 C 0.0809(2) 0.2527(4) 0.1795(3) 0.0281(15) Uani 1 1 d .
C39 C 0.0895(2) 0.3397(4) 0.1503(3) 0.0264(15) Uani 1 1 d .
C40 C 0.0554(2) 0.4209(4) 0.1703(3) 0.0261(14) Uani 1 1 d .
C41 C 0.0908(2) 0.5025(4) 0.1699(3) 0.0238(14) Uani 1 1 d .
C42 C 0.0853(2) 0.5680(4) 0.2239(3) 0.0214(14) Uani 1 1 d .
C43 C 0.1360(2) 0.6251(3) 0.2561(3) 0.0214(14) Uani 1 1 d .
C44 C 0.1272(2) 0.6215(3) 0.3379(3) 0.0204(14) Uani 1 1 d .
C45 C 0.1691(2) 0.6045(3) 0.3920(3) 0.0200(14) Uani 1 1 d .
C46 C 0.2318(2) 0.5924(4) 0.3772(3) 0.0230(14) Uani 1 1 d .
C47 C 0.2491(2) 0.5116(4) 0.4302(3) 0.0260(15) Uani 1 1 d .
C48 C 0.2803(2) 0.4370(4) 0.4094(3) 0.0244(14) Uani 1 1 d .
C49 C 0.3036(2) 0.4265(4) 0.3330(3) 0.0225(14) Uani 1 1 d .
C50 C 0.2891(2) 0.3238(4) 0.3158(3) 0.0224(14) Uani 1 1 d .
C51 C 0.2650(2) 0.2920(4) 0.2513(3) 0.0254(14) Uani 1 1 d .
C52 C 0.2509(2) 0.3532(4) 0.1842(3) 0.0235(14) Uani 1 1 d .
C53 C 0.2537(2) 0.4615(3) 0.1999(3) 0.0195(14) Uani 1 1 d .
C54 C 0.2699(2) 0.4897(4) 0.2791(3) 0.0207(14) Uani 1 1 d .
C55 C 0.2362(2) 0.5577(4) 0.2997(3) 0.0198(13) Uani 1 1 d .
C56 C 0.1901(2) 0.5746(3) 0.2420(3) 0.0185(13) Uani 1 1 d .
C57 C 0.1957(2) 0.5126(3) 0.1875(3) 0.0183(13) Uani 1 1 d .
C58 C 0.1489(2) 0.4793(4) 0.1372(3) 0.0230(14) Uani 1 1 d .
C59 C 0.1465(2) 0.3720(4) 0.1373(3) 0.0217(14) Uani 1 1 d .
C60 C 0.1916(2) 0.3187(4) 0.1582(3) 0.0220(14) Uani 1 1 d .
C61 C 0.1108(3) 0.6294(4) -0.0069(4) 0.0357(17) Uani 1 1 d .
C62 C 0.1061(3) 0.7343(4) 0.0085(3) 0.0456(18) Uani 1 1 d .
H62A H 0.0830 0.7439 0.0491 0.068 Uiso 1 1 calc R
H62B H 0.0890 0.7653 -0.0337 0.068 Uiso 1 1 calc R
H62C H 0.1434 0.7596 0.0198 0.068 Uiso 1 1 calc R
C63 C 0.1455(3) 0.6116(4) -0.0713(4) 0.060(2) Uani 1 1 d .
H63A H 0.1807 0.6455 -0.0655 0.090 Uiso 1 1 calc R
H63B H 0.1246 0.6320 -0.1149 0.090 Uiso 1 1 calc R
H63C H 0.1533 0.5459 -0.0747 0.090 Uiso 1 1 calc R
C64 C 0.0534(3) 0.5825(5) -0.0073(4) 0.058(2) Uani 1 1 d .
H64A H 0.0348 0.6000 0.0357 0.088 Uiso 1 1 calc R
H64B H 0.0583 0.5159 -0.0082 0.088 Uiso 1 1 calc R
H64C H 0.0305 0.6019 -0.0497 0.088 Uiso 1 1 calc R
C65 C 0.2011(2) 0.8368(4) 0.2170(3) 0.0309(15) Uani 1 1 d .
C66 C 0.2313(2) 0.7830(4) 0.1615(4) 0.051(2) Uani 1 1 d .
H66A H 0.2590 0.7425 0.1856 0.077 Uiso 1 1 calc R
H66B H 0.2501 0.8257 0.1306 0.077 Uiso 1 1 calc R
H66C H 0.2043 0.7463 0.1326 0.077 Uiso 1 1 calc R
C67 C 0.2448(2) 0.8870(4) 0.2705(3) 0.0451(19) Uani 1 1 d .
H67A H 0.2248 0.9213 0.3058 0.068 Uiso 1 1 calc R
H67B H 0.2674 0.9293 0.2439 0.068 Uiso 1 1 calc R
H67C H 0.2691 0.8414 0.2949 0.068 Uiso 1 1 calc R
C68 C 0.1562(2) 0.9037(4) 0.1843(4) 0.048(2) Uani 1 1 d .
H68A H 0.1388 0.9364 0.2226 0.072 Uiso 1 1 calc R
H68B H 0.1277 0.8690 0.1561 0.072 Uiso 1 1 calc R
H68C H 0.1738 0.9478 0.1534 0.072 Uiso 1 1 calc R
C69 C 0.3554(3) 0.7023(4) 0.4386(4) 0.0400(18) Uani 1 1 d .
C70 C 0.4143(3) 0.6921(6) 0.4104(4) 0.087(3) Uani 1 1 d .
H70A H 0.4228 0.6270 0.4046 0.131 Uiso 1 1 calc R
H70B H 0.4419 0.7197 0.4445 0.131 Uiso 1 1 calc R
H70C H 0.4154 0.7232 0.3643 0.131 Uiso 1 1 calc R
C71 C 0.3418(3) 0.8003(5) 0.4517(5) 0.116(4) Uani 1 1 d .
H71A H 0.3046 0.8046 0.4701 0.174 Uiso 1 1 calc R
H71B H 0.3425 0.8346 0.4069 0.174 Uiso 1 1 calc R
H71C H 0.3694 0.8261 0.4868 0.174 Uiso 1 1 calc R
C72 C 0.3517(3) 0.6379(5) 0.5050(4) 0.081(3) Uani 1 1 d .
H72A H 0.3612 0.5751 0.4918 0.121 Uiso 1 1 calc R
H72B H 0.3137 0.6392 0.5211 0.121 Uiso 1 1 calc R
H72C H 0.3779 0.6591 0.5436 0.121 Uiso 1 1 calc R
C73 C 0.4458(3) 0.3629(5) 0.3623(4) 0.0436(19) Uani 1 1 d .
C74 C 0.4836(3) 0.4480(5) 0.3491(5) 0.103(4) Uani 1 1 d .
H74A H 0.4887 0.4839 0.3931 0.155 Uiso 1 1 calc R
H74B H 0.4657 0.4861 0.3113 0.155 Uiso 1 1 calc R
H74C H 0.5200 0.4271 0.3346 0.155 Uiso 1 1 calc R
C75 C 0.4356(3) 0.3015(6) 0.2948(5) 0.110(4) Uani 1 1 d .
H75A H 0.4121 0.2492 0.3062 0.166 Uiso 1 1 calc R
H75B H 0.4714 0.2792 0.2794 0.166 Uiso 1 1 calc R
H75C H 0.4168 0.3375 0.2563 0.166 Uiso 1 1 calc R
C76 C 0.4699(3) 0.3057(5) 0.4262(4) 0.067(2) Uani 1 1 d .
H76A H 0.4762 0.3455 0.4679 0.101 Uiso 1 1 calc R
H76B H 0.5053 0.2780 0.4142 0.101 Uiso 1 1 calc R
H76C H 0.4434 0.2573 0.4369 0.101 Uiso 1 1 calc R
C77 C 0.3189(6) 0.4248(6) 0.1282(7) 0.202(8) Uani 1 1 d D
H77 H 0.3498 0.4153 0.1657 0.242 Uiso 1 1 calc R
C78 C 0.3513(6) 0.4365(8) 0.0573(6) 0.104(5) Uani 1 1 d D
C79 C 0.4030(6) 0.4204(6) 0.0595(5) 0.097(4) Uani 1 1 d .
H79 H 0.4210 0.4023 0.1036 0.117 Uiso 1 1 calc R
C80 C 0.4350(3) 0.4282(5) 0.0000(5) 0.067(2) Uani 1 1 d .
H80 H 0.4741 0.4184 0.0046 0.080 Uiso 1 1 calc R
C81 C 0.4088(3) 0.4504(4) -0.0658(4) 0.0438(18) Uani 1 1 d .
C82 C 0.3513(4) 0.4624(4) -0.0711(5) 0.066(3) Uani 1 1 d .
H82 H 0.3322 0.4758 -0.1156 0.079 Uiso 1 1 calc R
C83 C 0.3215(4) 0.4537(6) -0.0070(9) 0.107(5) Uani 1 1 d .
H83 H 0.2821 0.4598 -0.0088 0.128 Uiso 1 1 calc R
C84 C 0.4192(4) 0.4813(7) -0.1896(7) 0.141 Uiso 1 1 d .
H84A H 0.4472 0.4852 -0.2253 0.212 Uiso 1 1 calc R
H84B H 0.4005 0.5406 -0.1860 0.212 Uiso 1 1 calc R
H84C H 0.3917 0.4343 -0.2039 0.212 Uiso 1 1 calc R
C85 C 0.3683(3) 0.1510(5) 0.0874(4) 0.063(2) Uani 1 1 d .
H85A H 0.3734 0.1300 0.0381 0.075 Uiso 1 1 calc R
H85B H 0.3472 0.2093 0.0844 0.075 Uiso 1 1 calc R
C86 C 0.3779(3) 0.6647(5) 0.2057(5) 0.075(2) Uani 1 1 d .
H86A H 0.3690 0.6397 0.2527 0.091 Uiso 1 1 calc R
H86B H 0.3461 0.6510 0.1712 0.091 Uiso 1 1 calc R

loop_
_atom_site_aniso_label
_atom_site_aniso_U_11
_atom_site_aniso_U_22
_atom_site_aniso_U_33
_atom_site_aniso_U_23
_atom_site_aniso_U_13
_atom_site_aniso_U_12
Cl1 0.0767(15) 0.1031(18) 0.0635(17) 0.0022(13) -0.0047(13) -0.0006(14)
Cl2 0.0944(17) 0.1031(19) 0.089(2) 0.0055(15) -0.0062(15) -0.0176(15)
Cl3 0.116(2) 0.098(2) 0.173(3) -0.020(2) 0.031(2) -0.0180(18)
Cl4 0.0822(16) 0.1030(19) 0.096(2) -0.0057(15) 0.0114(14) -0.0165(14)
O1 0.083(3) 0.026(2) 0.022(3) 0.008(2) 0.020(2) 0.008(2)
O2 0.059(3) 0.031(2) 0.030(3) -0.005(2) 0.007(2) -0.001(2)
O3 0.038(2) 0.024(2) 0.019(2) 0.0062(18) 0.0047(19) -0.002(2)
O4 0.048(3) 0.022(2) 0.019(2) 0.0019(18) 0.004(2) -0.013(2)
O5 0.035(2) 0.032(2) 0.038(3) -0.010(2) 0.006(2) -0.010(2)
O6 0.032(3) 0.049(3) 0.035(3) -0.012(2) 0.004(2) -0.009(2)
O7 0.018(2) 0.038(2) 0.036(3) 0.004(2) 0.0025(19) 0.007(2)
O8 0.031(2) 0.051(3) 0.031(3) 0.007(2) 0.008(2) 0.009(2)
O9 0.030(2) 0.023(2) 0.012(2) -0.0044(17) 0.0157(18) -0.0019(19)
O10 0.041(2) 0.026(2) 0.019(2) 0.0004(19) 0.0225(19) 0.003(2)
O11 0.146(6) 0.098(4) 0.068(5) 0.019(4) 0.088(4) 0.021(4)
C1 0.033(4) 0.032(4) 0.027(4) 0.010(3) 0.015(3) 0.001(3)
C2 0.041(4) 0.033(4) 0.016(4) 0.006(3) 0.011(3) -0.007(3)
C3 0.045(4) 0.026(3) 0.027(4) 0.010(3) 0.027(3) -0.006(3)
C4 0.031(4) 0.021(3) 0.034(4) 0.000(3) 0.015(3) -0.007(3)
C5 0.028(4) 0.039(4) 0.027(4) 0.001(3) 0.013(3) -0.013(3)
C6 0.033(4) 0.037(4) 0.023(4) -0.011(3) 0.017(3) -0.005(3)
C7 0.020(3) 0.035(4) 0.025(4) -0.003(3) 0.006(3) -0.006(3)
C8 0.017(3) 0.033(4) 0.032(4) -0.004(3) 0.012(3) 0.003(3)
C9 0.022(3) 0.040(4) 0.027(4) -0.003(3) 0.020(3) 0.007(3)
C10 0.033(4) 0.037(4) 0.014(4) -0.002(3) 0.010(3) 0.007(3)
C11 0.039(4) 0.032(4) 0.012(4) 0.000(3) 0.003(3) 0.003(3)
C12 0.051(4) 0.031(4) 0.007(3) 0.011(3) 0.010(3) 0.004(3)
C13 0.041(4) 0.039(4) 0.014(4) 0.018(3) 0.000(3) 0.007(3)
C14 0.036(4) 0.023(3) 0.019(4) 0.015(3) 0.012(3) 0.012(3)
C15 0.050(4) 0.019(3) 0.027(4) 0.009(3) 0.012(3) -0.003(3)
C16 0.054(4) 0.013(3) 0.026(4) 0.000(3) 0.008(3) -0.005(3)
C17 0.046(4) 0.014(3) 0.027(4) -0.004(3) 0.018(3) -0.009(3)
C18 0.046(4) 0.017(3) 0.025(4) -0.012(3) 0.009(3) -0.015(3)
C19 0.030(4) 0.030(4) 0.035(4) -0.006(3) -0.007(3) -0.019(3)
C20 0.027(3) 0.033(4) 0.016(4) -0.002(3) 0.002(3) -0.010(3)
C21 0.029(4) 0.033(4) 0.018(4) -0.006(3) -0.006(3) -0.004(3)
C22 0.016(3) 0.033(4) 0.037(4) 0.007(3) -0.006(3) 0.009(3)
C23 0.023(3) 0.024(3) 0.031(4) 0.003(3) -0.004(3) 0.009(3)
C24 0.020(3) 0.023(3) 0.026(4) -0.001(3) 0.009(3) 0.012(3)
C25 0.026(3) 0.031(4) 0.018(4) -0.007(3) 0.016(3) 0.007(3)
C26 0.042(4) 0.028(4) 0.017(4) -0.010(3) 0.013(3) 0.004(3)
C27 0.042(4) 0.023(3) 0.005(3) -0.006(3) 0.010(3) -0.002(3)
C28 0.024(3) 0.033(4) 0.013(3) -0.008(3) -0.011(3) 0.005(3)
C29 0.032(4) 0.039(4) 0.002(3) -0.007(3) 0.003(3) 0.004(3)
C30 0.035(4) 0.047(4) 0.010(4) 0.004(3) -0.008(3) 0.002(4)
C31 0.019(3) 0.044(4) 0.017(4) 0.006(3) -0.011(3) 0.004(3)
C32 0.029(4) 0.028(4) 0.026(4) 0.010(3) 0.001(3) 0.015(3)
C33 0.030(4) 0.023(3) 0.033(4) 0.007(3) 0.001(3) 0.006(3)
C34 0.036(4) 0.012(3) 0.033(4) 0.001(3) 0.005(3) 0.006(3)
C35 0.029(4) 0.019(3) 0.026(4) -0.005(3) 0.017(3) 0.009(3)
C36 0.042(4) 0.020(3) 0.014(4) -0.009(3) 0.016(3) 0.000(3)
C37 0.038(4) 0.020(3) 0.021(4) -0.007(3) 0.001(3) -0.004(3)
C38 0.039(4) 0.031(4) 0.014(4) -0.001(3) 0.002(3) -0.020(3)
C39 0.034(4) 0.038(4) 0.006(3) -0.007(3) -0.009(3) -0.001(3)
C40 0.033(4) 0.035(4) 0.010(3) -0.004(3) -0.009(3) -0.002(3)
C41 0.034(4) 0.024(3) 0.012(3) 0.007(3) -0.015(3) 0.005(3)
C42 0.023(3) 0.017(3) 0.023(4) 0.011(3) -0.005(3) 0.003(3)
C43 0.031(3) 0.016(3) 0.017(3) 0.007(3) 0.006(3) 0.005(3)
C44 0.027(3) 0.013(3) 0.023(4) -0.003(3) 0.011(3) 0.005(3)
C45 0.029(3) 0.011(3) 0.021(4) -0.006(3) 0.012(3) 0.003(3)
C46 0.027(3) 0.025(3) 0.016(3) -0.011(3) -0.004(3) -0.006(3)
C47 0.030(3) 0.029(3) 0.018(4) -0.010(3) -0.011(3) 0.001(3)
C48 0.020(3) 0.045(4) 0.007(3) 0.000(3) -0.004(3) -0.005(3)
C49 0.003(3) 0.030(3) 0.034(4) -0.002(3) 0.002(3) -0.001(3)
C50 0.024(3) 0.021(3) 0.022(4) -0.008(3) 0.005(3) 0.001(3)
C51 0.031(4) 0.022(3) 0.025(4) 0.007(3) 0.017(3) 0.004(3)
C52 0.040(4) 0.019(3) 0.012(3) 0.000(3) 0.008(3) 0.007(3)
C53 0.026(3) 0.016(3) 0.016(3) -0.004(2) 0.000(3) -0.002(3)
C54 0.031(3) 0.024(3) 0.008(3) 0.004(3) 0.007(3) -0.007(3)
C55 0.020(3) 0.024(3) 0.015(3) -0.003(3) 0.002(3) -0.002(3)
C56 0.028(3) 0.014(3) 0.014(3) 0.005(3) 0.010(3) 0.002(3)
C57 0.025(3) 0.018(3) 0.013(3) 0.008(3) 0.006(3) -0.007(3)
C58 0.030(3) 0.029(3) 0.010(3) 0.011(3) 0.004(3) 0.002(3)
C59 0.037(4) 0.021(3) 0.007(3) 0.001(3) 0.002(3) -0.003(3)
C60 0.036(4) 0.022(3) 0.008(3) -0.004(3) 0.004(3) -0.007(3)
C61 0.033(4) 0.035(4) 0.038(5) 0.026(3) -0.005(3) -0.001(3)
C62 0.049(4) 0.056(5) 0.033(5) 0.002(4) 0.009(3) 0.003(4)
C63 0.118(7) 0.043(4) 0.024(4) 0.013(3) 0.030(4) 0.021(4)
C64 0.063(5) 0.059(5) 0.053(6) -0.007(4) -0.003(4) 0.005(4)
C65 0.042(4) 0.024(3) 0.028(4) -0.003(3) 0.012(3) -0.003(3)
C66 0.044(4) 0.071(5) 0.040(5) -0.004(4) 0.013(4) -0.011(4)
C67 0.052(4) 0.040(4) 0.044(5) -0.012(3) 0.009(4) -0.017(4)
C68 0.048(4) 0.037(4) 0.059(6) 0.018(4) 0.003(4) -0.001(4)
C69 0.034(4) 0.050(4) 0.034(4) 0.003(4) -0.006(3) -0.012(4)
C70 0.042(5) 0.159(9) 0.059(6) 0.011(6) -0.019(5) -0.038(5)
C71 0.093(7) 0.047(5) 0.196(12) -0.051(6) -0.087(7) 0.012(5)
C72 0.082(6) 0.106(7) 0.050(6) 0.001(5) -0.019(5) -0.038(5)
C73 0.032(4) 0.050(5) 0.050(5) -0.005(4) 0.005(4) 0.012(4)
C74 0.033(5) 0.102(7) 0.178(11) 0.072(7) 0.024(5) 0.010(5)
C75 0.094(7) 0.139(9) 0.098(8) -0.059(7) 0.002(6) 0.082(6)
C76 0.044(5) 0.086(6) 0.072(7) 0.024(5) 0.002(4) 0.032(4)
C77 0.328(17) 0.057(6) 0.251(17) -0.023(8) 0.267(14) -0.027(9)
C78 0.140(12) 0.062(7) 0.122(12) -0.033(8) 0.109(10) -0.022(9)
C79 0.202(13) 0.058(6) 0.032(6) -0.005(5) 0.012(8) 0.017(8)
C80 0.055(5) 0.066(6) 0.080(7) -0.017(5) 0.012(5) 0.008(4)
C81 0.045(5) 0.041(4) 0.048(5) 0.005(4) 0.025(4) -0.001(4)
C82 0.075(6) 0.039(5) 0.078(7) -0.024(4) -0.042(5) 0.008(5)
C83 0.032(5) 0.048(6) 0.245(17) -0.088(10) 0.049(8) -0.025(5)
C85 0.064(5) 0.079(6) 0.042(5) -0.002(4) -0.011(4) 0.002(5)
C86 0.062(5) 0.091(6) 0.077(7) 0.005(5) 0.033(5) -0.010(5)

loop_
_atom_type_symbol
_atom_type_description
_atom_type_scat_dispersion_real
_atom_type_scat_dispersion_imag
_atom_type_scat_source
C C 0.0033 0.0016 'International Tables Vol C Tables 4.2.6.8 and 6.1.1.4'
H H 0.0000 0.0000 'International Tables Vol C Tables 4.2.6.8 and 6.1.1.4'
O O 0.0106 0.0060 'International Tables Vol C Tables 4.2.6.8 and 6.1.1.4'
Cl Cl 0.1484 0.1585 'International Tables Vol C Tables 4.2.6.8 and 6.1.1.4'

loop_
_geom_angle_atom_site_label_1
_geom_angle_atom_site_label_2
_geom_angle_atom_site_label_3
_geom_angle
C58 O1 O2 104.8(4)
O1 O2 C61 106.2(4)
C43 O3 O4 103.4(3)
C65 O4 O3 105.9(4)
C46 O5 O6 105.7(4)
O5 O6 C69 108.4(4)
C49 O7 O8 104.2(4)
C73 O8 O7 107.3(4)
C77 O9 C53 106.2(5)
C77 O10 C52 103.6(4)
C84 O11 C81 114.3(8)
C5 C1 C9 121.2(6)
C5 C1 C2 109.3(5)
C9 C1 C2 118.1(5)
C12 C2 C1 120.9(5)
C12 C2 C3 119.4(5)
C1 C2 C3 107.4(5)
C15 C3 C2 119.4(6)
C15 C3 C4 119.9(6)
C2 C3 C4 107.8(5)
C18 C4 C5 120.8(5)
C18 C4 C3 120.0(5)
C5 C4 C3 106.8(5)
C6 C5 C1 119.8(5)
C6 C5 C4 118.3(6)
C1 C5 C4 108.7(5)
C5 C6 C7 120.7(6)
C5 C6 C20 120.4(5)
C7 C6 C20 108.3(5)
C8 C7 C6 120.4(5)
C8 C7 C22 119.2(5)
C6 C7 C22 108.9(5)
C7 C8 C25 120.9(6)
C7 C8 C9 119.1(5)
C25 C8 C9 107.4(5)
C10 C9 C1 121.1(5)
C10 C9 C8 107.7(5)
C1 C9 C8 118.8(5)
C11 C10 C9 120.8(5)
C11 C10 C26 118.6(5)
C9 C10 C26 108.9(5)
C10 C11 C29 121.5(5)
C10 C11 C12 119.9(5)
C29 C11 C12 106.2(5)
C2 C12 C13 120.1(5)
C2 C12 C11 119.2(5)
C13 C12 C11 108.7(5)
C14 C13 C12 120.1(6)
C14 C13 C30 121.1(6)
C12 C13 C30 107.5(5)
C13 C14 C15 120.3(5)
C13 C14 C33 117.7(6)
C15 C14 C33 108.5(5)
C3 C15 C14 120.7(6)
C3 C15 C16 119.6(6)
C14 C15 C16 109.2(5)
C17 C16 C34 120.8(6)
C17 C16 C15 119.8(6)
C34 C16 C15 106.5(5)
C16 C17 C18 121.2(6)
C16 C17 C37 118.8(5)
C18 C17 C37 107.9(5)
C4 C18 C17 119.5(6)
C4 C18 C19 119.6(5)
C17 C18 C19 108.4(6)
C20 C19 C38 121.0(5)
C20 C19 C18 119.6(6)
C38 C19 C18 106.6(5)
C19 C20 C6 121.3(6)
C19 C20 C21 119.4(6)
C6 C20 C21 107.7(5)
C40 C21 C20 121.1(5)
C40 C21 C22 118.0(5)
C20 C21 C22 107.2(5)
C23 C22 C7 120.6(5)
C23 C22 C21 119.4(6)
C7 C22 C21 107.8(5)
C22 C23 C42 120.7(5)
C22 C23 C24 120.2(6)
C42 C23 C24 108.1(5)
C25 C24 C44 121.4(5)
C25 C24 C23 119.1(5)
C44 C24 C23 108.7(5)
C24 C25 C26 119.4(5)
C24 C25 C8 119.9(5)
C26 C25 C8 108.4(5)
C27 C26 C25 119.1(6)
C27 C26 C10 120.1(5)
C25 C26 C10 107.6(5)
C26 C27 C28 121.1(5)
C26 C27 C45 120.5(5)
C28 C27 C45 110.1(5)
C29 C28 C27 119.7(5)
C29 C28 C47 120.6(5)
C27 C28 C47 109.0(5)
C28 C29 C30 117.8(5)
C28 C29 C11 118.9(5)
C30 C29 C11 110.2(5)
C31 C30 C29 120.9(6)
C31 C30 C13 120.1(6)
C29 C30 C13 107.3(5)
C30 C31 C48 121.3(6)
C30 C31 C32 119.2(6)
C48 C31 C32 108.2(5)
C33 C32 C50 121.7(5)
C33 C32 C31 119.7(6)
C50 C32 C31 108.7(5)
C32 C33 C14 122.2(6)
C32 C33 C34 119.3(6)
C14 C33 C34 106.8(5)
C35 C34 C16 119.5(5)
C35 C34 C33 118.5(5)
C16 C34 C33 108.9(6)
C34 C35 C51 121.1(6)
C34 C35 C36 120.1(5)
C51 C35 C36 109.2(5)
C37 C36 C35 120.8(6)
C37 C36 C60 120.9(5)
C35 C36 C60 108.7(5)
C36 C37 C38 119.0(5)
C36 C37 C17 119.9(5)
C38 C37 C17 107.9(5)
C39 C38 C37 120.1(5)
C39 C38 C19 119.0(6)
C37 C38 C19 109.2(5)
C38 C39 C59 120.8(5)
C38 C39 C40 121.4(6)
C59 C39 C40 108.3(5)
C21 C40 C41 123.2(5)
C21 C40 C39 118.0(5)
C41 C40 C39 108.4(5)
C42 C41 C40 118.1(6)
C42 C41 C58 123.0(5)
C40 C41 C58 110.5(5)
C41 C42 C23 120.6(5)
C41 C42 C43 122.5(5)
C23 C42 C43 109.5(5)
O3 C43 C56 114.2(4)
O3 C43 C44 114.3(4)
C56 C43 C44 108.7(4)
O3 C43 C42 107.7(4)
C56 C43 C42 108.9(4)
C44 C43 C42 102.3(4)
C45 C44 C24 117.8(5)
C45 C44 C43 125.6(5)
C24 C44 C43 109.4(5)
C44 C45 C27 121.6(5)
C44 C45 C46 123.1(5)
C27 C45 C46 109.3(5)
O5 C46 C55 114.2(5)
O5 C46 C45 108.0(4)
C55 C46 C45 109.2(4)
O5 C46 C47 115.1(4)
C55 C46 C47 108.5(4)
C45 C46 C47 101.1(5)
C48 C47 C28 120.4(5)
C48 C47 C46 122.1(6)
C28 C47 C46 108.6(5)
C47 C48 C31 118.9(5)
C47 C48 C49 123.9(5)
C31 C48 C49 110.4(5)
O7 C49 C54 106.7(4)
O7 C49 C50 114.8(4)
C54 C49 C50 109.4(4)
O7 C49 C48 115.2(4)
C54 C49 C48 109.5(4)
C50 C49 C48 101.2(4)
C51 C50 C32 118.3(5)
C51 C50 C49 125.1(5)
C32 C50 C49 109.1(5)
C50 C51 C35 121.0(6)
C50 C51 C52 124.7(5)
C35 C51 C52 108.6(5)
O10 C52 C60 110.4(4)
O10 C52 C51 113.1(4)
C60 C52 C51 102.4(4)
O10 C52 C53 103.4(4)
C60 C52 C53 113.7(4)
C51 C52 C53 114.1(5)
O9 C53 C54 112.1(4)
O9 C53 C57 110.4(4)
C54 C53 C57 100.4(4)
O9 C53 C52 104.1(4)
C54 C53 C52 115.9(4)
C57 C53 C52 114.1(4)
C55 C54 C49 123.0(5)
C55 C54 C53 110.2(5)
C49 C54 C53 123.3(5)
C54 C55 C56 109.7(5)
C54 C55 C46 125.8(5)
C56 C55 C46 121.7(5)
C57 C56 C55 108.9(5)
C57 C56 C43 124.4(5)
C55 C56 C43 122.9(5)
C56 C57 C58 125.2(5)
C56 C57 C53 108.8(4)
C58 C57 C53 123.9(5)
O1 C58 C57 117.2(4)
O1 C58 C59 105.1(4)
C57 C58 C59 110.4(4)
O1 C58 C41 113.4(4)
C57 C58 C41 109.1(5)
C59 C58 C41 100.3(4)
C60 C59 C39 119.5(5)
C60 C59 C58 122.6(5)
C39 C59 C58 110.6(5)
C59 C60 C36 119.4(5)
C59 C60 C52 126.5(5)
C36 C60 C52 107.9(5)
O2 C61 C63 109.3(5)
O2 C61 C64 110.2(5)
C63 C61 C64 116.8(6)
O2 C61 C62 96.3(5)
C63 C61 C62 111.1(5)
C64 C61 C62 111.2(5)
C61 C62 H62A 109.5
C61 C62 H62B 109.5
H62A C62 H62B 109.5
C61 C62 H62C 109.5
H62A C62 H62C 109.5
H62B C62 H62C 109.5
C61 C63 H63A 109.5
C61 C63 H63B 109.5
H63A C63 H63B 109.5
C61 C63 H63C 109.5
H63A C63 H63C 109.5
H63B C63 H63C 109.5
C61 C64 H64A 109.5
C61 C64 H64B 109.5
H64A C64 H64B 109.5
C61 C64 H64C 109.5
H64A C64 H64C 109.5
H64B C64 H64C 109.5
O4 C65 C66 109.8(5)
O4 C65 C68 111.0(5)
C66 C65 C68 113.7(5)
O4 C65 C67 99.1(5)
C66 C65 C67 110.3(5)
C68 C65 C67 112.1(5)
C65 C66 H66A 109.5
C65 C66 H66B 109.5
H66A C66 H66B 109.5
C65 C66 H66C 109.5
H66A C66 H66C 109.5
H66B C66 H66C 109.5
C65 C67 H67A 109.5
C65 C67 H67B 109.5
H67A C67 H67B 109.5
C65 C67 H67C 109.5
H67A C67 H67C 109.5
H67B C67 H67C 109.5
C65 C68 H68A 109.5
C65 C68 H68B 109.5
H68A C68 H68B 109.5
C65 C68 H68C 109.5
H68A C68 H68C 109.5
H68B C68 H68C 109.5
C71 C69 O6 111.1(5)
C71 C69 C70 111.3(7)
O6 C69 C70 101.5(6)
C71 C69 C72 114.8(7)
O6 C69 C72 109.0(5)
C70 C69 C72 108.2(6)
C69 C70 H70A 109.5
C69 C70 H70B 109.5
H70A C70 H70B 109.5
C69 C70 H70C 109.5
H70A C70 H70C 109.5
H70B C70 H70C 109.5
C69 C71 H71A 109.5
C69 C71 H71B 109.5
H71A C71 H71B 109.5
C69 C71 H71C 109.5
H71A C71 H71C 109.5
H71B C71 H71C 109.5
C69 C72 H72A 109.5
C69 C72 H72B 109.5
H72A C72 H72B 109.5
C69 C72 H72C 109.5
H72A C72 H72C 109.5
H72B C72 H72C 109.5
O8 C73 C76 101.3(6)
O8 C73 C75 110.8(5)
C76 C73 C75 110.7(6)
O8 C73 C74 109.4(5)
C76 C73 C74 111.1(6)
C75 C73 C74 113.0(7)
C73 C74 H74A 109.5
C73 C74 H74B 109.5
H74A C74 H74B 109.5
C73 C74 H74C 109.5
H74A C74 H74C 109.5
H74B C74 H74C 109.5
C73 C75 H75A 109.5
C73 C75 H75B 109.5
H75A C75 H75B 109.5
C73 C75 H75C 109.5
H75A C75 H75C 109.5
H75B C75 H75C 109.5
C73 C76 H76A 109.5
C73 C76 H76B 109.5
H76A C76 H76B 109.5
C73 C76 H76C 109.5
H76A C76 H76C 109.5
H76B C76 H76C 109.5
O9 C77 O10 116.6(8)
O9 C77 C78 117.4(8)
O10 C77 C78 111.3(8)
O9 C77 H77 103.0
O10 C77 H77 103.0
C78 C77 H77 103.0
C79 C78 C83 121.0(10)
C79 C78 C77 118.9(13)
C83 C78 C77 119.7(14)
C78 C79 C80 123.2(10)
C78 C79 H79 118.4
C80 C79 H79 118.4
C81 C80 C79 119.2(8)
C81 C80 H80 120.4
C79 C80 H80 120.4
C82 C81 C80 119.1(8)
C82 C81 O11 126.8(8)
C80 C81 O11 114.1(7)
C81 C82 C83 118.2(8)
C81 C82 H82 120.9
C83 C82 H82 120.9
C78 C83 C82 119.0(8)
C78 C83 H83 120.5
C82 C83 H83 120.5
O11 C84 H84A 109.5
O11 C84 H84B 109.5
H84A C84 H84B 109.5
O11 C84 H84C 109.5
H84A C84 H84C 109.5
H84B C84 H84C 109.5
Cl1 C85 Cl2 113.4(4)
Cl1 C85 H85A 108.9
Cl2 C85 H85A 108.9
Cl1 C85 H85B 108.9
Cl2 C85 H85B 108.9
H85A C85 H85B 107.7
Cl3 C86 Cl4 111.2(4)
Cl3 C86 H86A 109.4
Cl4 C86 H86A 109.4
Cl3 C86 H86B 109.4
Cl4 C86 H86B 109.4
H86A C86 H86B 108.0

loop_
_geom_bond_atom_site_label_1
_geom_bond_atom_site_label_2
_geom_bond_distance
Cl1 C85 1.688(6)
Cl2 C85 1.782(7)
Cl3 C86 1.694(7)
Cl4 C86 1.790(7)
O1 C58 1.435(6)
O1 O2 1.444(5)
O2 C61 1.490(7)
O3 C43 1.448(6)
O3 O4 1.491(4)
O4 C65 1.471(6)
O5 C46 1.440(6)
O5 O6 1.453(5)
O6 C69 1.464(7)
O7 C49 1.435(5)
O7 O8 1.508(5)
O8 C73 1.439(7)
O9 C77 1.266(9)
O9 C53 1.421(6)
O10 C77 1.382(9)
O10 C52 1.428(6)
O11 C84 1.396(10)
O11 C81 1.398(8)
C1 C5 1.413(8)
C1 C9 1.418(7)
C1 C2 1.444(7)
C2 C12 1.407(7)
C2 C3 1.454(8)
C3 C15 1.399(8)
C3 C4 1.464(8)
C4 C18 1.406(8)
C4 C5 1.456(8)
C5 C6 1.411(8)
C6 C7 1.423(7)
C6 C20 1.445(8)
C7 C8 1.415(7)
C7 C22 1.433(8)
C8 C25 1.435(7)
C8 C9 1.470(7)
C9 C10 1.413(7)
C10 C11 1.390(7)
C10 C26 1.450(7)
C11 C29 1.442(7)
C11 C12 1.451(7)
C12 C13 1.441(8)
C13 C14 1.389(8)
C13 C30 1.458(8)
C14 C15 1.430(7)
C14 C33 1.449(8)
C15 C16 1.461(8)
C16 C17 1.394(8)
C16 C34 1.448(8)
C17 C18 1.435(8)
C17 C37 1.458(8)
C18 C19 1.459(8)
C19 C20 1.377(8)
C19 C38 1.453(8)
C20 C21 1.453(7)
C21 C40 1.386(8)
C21 C22 1.457(8)
C22 C23 1.386(7)
C23 C42 1.447(8)
C23 C24 1.475(7)
C24 C25 1.394(7)
C24 C44 1.440(7)
C25 C26 1.434(7)
C26 C27 1.389(7)
C27 C28 1.419(7)
C27 C45 1.420(7)
C28 C29 1.411(7)
C28 C47 1.434(8)
C29 C30 1.416(7)
C30 C31 1.376(8)
C31 C48 1.430(7)
C31 C32 1.467(8)
C32 C33 1.366(7)
C32 C50 1.459(8)
C33 C34 1.468(8)
C34 C35 1.379(8)
C35 C51 1.438(7)
C35 C36 1.444(7)
C36 C37 1.375(7)
C36 C60 1.464(7)
C37 C38 1.421(7)
C38 C39 1.375(7)
C39 C59 1.451(7)
C39 C40 1.471(7)
C40 C41 1.433(7)
C41 C42 1.377(7)
C41 C58 1.563(8)
C42 C43 1.533(7)
C43 C56 1.501(7)
C43 C44 1.532(7)
C44 C45 1.378(7)
C45 C46 1.527(7)
C46 C55 1.520(7)
C46 C47 1.549(7)
C47 C48 1.364(7)
C48 C49 1.547(7)
C49 C54 1.526(7)
C49 C50 1.537(7)
C50 C51 1.361(7)
C51 C52 1.533(7)
C52 C60 1.528(7)
C52 C53 1.576(7)
C53 C54 1.537(7)
C53 C57 1.552(7)
C54 C55 1.324(7)
C55 C56 1.489(7)
C56 C57 1.351(7)
C57 C58 1.472(7)
C58 C59 1.536(7)
C59 C60 1.343(7)
C61 C63 1.501(8)
C61 C64 1.506(8)
C61 C62 1.532(8)
C62 H62A 0.9600
C62 H62B 0.9600
C62 H62C 0.9600
C63 H63A 0.9600
C63 H63B 0.9600
C63 H63C 0.9600
C64 H64A 0.9600
C64 H64B 0.9600
C64 H64C 0.9600
C65 C66 1.492(8)
C65 C68 1.521(7)
C65 C67 1.554(7)
C66 H66A 0.9600
C66 H66B 0.9600
C66 H66C 0.9600
C67 H67A 0.9600
C67 H67B 0.9600
C67 H67C 0.9600
C68 H68A 0.9600
C68 H68B 0.9600
C68 H68C 0.9600
C69 C71 1.460(8)
C69 C70 1.515(9)
C69 C72 1.537(9)
C70 H70A 0.9600
C70 H70B 0.9600
C70 H70C 0.9600
C71 H71A 0.9600
C71 H71B 0.9600
C71 H71C 0.9600
C72 H72A 0.9600
C72 H72B 0.9600
C72 H72C 0.9600
C73 C76 1.512(8)
C73 C75 1.529(9)
C73 C74 1.535(8)
C74 H74A 0.9600
C74 H74B 0.9600
C74 H74C 0.9600
C75 H75A 0.9600
C75 H75B 0.9600
C75 H75C 0.9600
C76 H76A 0.9600
C76 H76B 0.9600
C76 H76C 0.9600
C77 C78 1.558(2)
C77 H77 0.9800
C78 C79 1.236(13)
C78 C83 1.359(14)
C79 C80 1.370(12)
C79 H79 0.9300
C80 C81 1.361(10)
C80 H80 0.9300
C81 C82 1.360(9)
C82 C83 1.415(13)
C82 H82 0.9300
C83 H83 0.9300
C84 H84A 0.9600
C84 H84B 0.9600
C84 H84C 0.9600
C85 H85A 0.9700
C85 H85B 0.9700
C86 H86A 0.9700
C86 H86B 0.9700
